data_2200073
loop_
_publ_author_name
'Timothy J. Brenstrum'
'Margaret A. Brimble'
'Peter Turner'

_publ_section_title
;<i>endo</i>-(1'<i>R</i>,2'<i>R</i>,5'<i>S</i>,7'<i>R</i>,9'<i>S</i>)-2-(9'-Benzyloxy-2'-phenyl-3',6'-dioxabicyclo[3.2.2]nonan-7'-yl)-7-bromo-5,8-dimethoxynaphthalen-1-yl
 acetate
;
_journal_issue 1
_journal_name_full 'Acta Crystallographica Section E'
_journal_page_first o28
_journal_page_last o29
_journal_paper_doi 10.1107/S1600536800018092
_journal_volume 57
_journal_year 2001
_chemical_formula_moiety 'C34 H33 Br O7'
_chemical_formula_sum 'C34 H33 Br O7'
_chemical_formula_weight 633.51
_chemical_name_systematic
;
 ?
;
_space_group_IT_number 19
_symmetry_cell_setting orthorhombic
_symmetry_space_group_name_Hall 'P 2ac 2ab'
_symmetry_space_group_name_H-M 'P 21 21 21'
_audit_creation_method SHELXL-97
_cell_angle_alpha 90.00
_cell_angle_beta 90.00
_cell_angle_gamma 90.00
_cell_formula_units_Z 4
_cell_length_a 19.5150(10)
_cell_length_b 23.667(2)
_cell_length_c 6.541(2)
_cell_measurement_reflns_used 25
_cell_measurement_temperature 294(2)
_cell_measurement_theta_max 30.2
_cell_measurement_theta_min 26.6
_cell_volume 3021.0(10)
_computing_cell_refinement 'MSC AFC Diffractometer Control (MSC, 1995)'
_computing_data_collection 'MSC AFC Diffractometer Control (MSC, 1995)'
_computing_data_reduction 'teXsan (MSC, 1992)'
_computing_molecular_graphics 'teXsan for Windows (MSC, 1997)'
_computing_structure_refinement 'SHELXL-97 (Sheldrick, 1997)'
_computing_structure_solution 'SIR92 (Altomare, et. al. 1993)'
_diffrn_ambient_temperature 294(2)
_diffrn_measured_fraction_theta_full 1.000
_diffrn_measured_fraction_theta_max 1.000
_diffrn_measurement_device_type 'Rigaku AFC7R'
_diffrn_measurement_method \w-2\q
_diffrn_radiation_monochromator graphite
_diffrn_radiation_source 'rotating anode'
_diffrn_radiation_type CuK\a
_diffrn_radiation_wavelength 1.54178
_diffrn_reflns_av_R_equivalents .0000
_diffrn_reflns_av_sigmaI/netI .0395
_diffrn_reflns_limit_h_max 22
_diffrn_reflns_limit_h_min 0
_diffrn_reflns_limit_k_max 27
_diffrn_reflns_limit_k_min 0
_diffrn_reflns_limit_l_max 7
_diffrn_reflns_limit_l_min 0
_diffrn_reflns_number 2962
_diffrn_reflns_theta_full 65.00
_diffrn_reflns_theta_max 65.0
_diffrn_reflns_theta_min 2.93
_diffrn_standards_decay_% 2.42
_diffrn_standards_interval_count 150
_diffrn_standards_number 3
_exptl_absorpt_coefficient_mu 2.252
_exptl_absorpt_correction_T_max .835
_exptl_absorpt_correction_T_min .715
_exptl_absorpt_correction_type psi-scan
_exptl_absorpt_process_details '(North et al., 1968)'
_exptl_crystal_colour 'pale brown'
_exptl_crystal_density_diffrn 1.393
_exptl_crystal_density_method 'not measured'
_exptl_crystal_description acicular
_exptl_crystal_F_000 1312
_exptl_crystal_size_max .55
_exptl_crystal_size_mid .13
_exptl_crystal_size_min .08
_refine_diff_density_max .307
_refine_diff_density_min -.340
_refine_ls_abs_structure_details
;
Flack (1983) and Bernardinelli & Flack(1985); No Friedel pairs
;
_refine_ls_abs_structure_Flack -.06(3)
_refine_ls_extinction_method none
_refine_ls_goodness_of_fit_ref 1.023
_refine_ls_hydrogen_treatment constr
_refine_ls_matrix_type full
_refine_ls_number_parameters 382
_refine_ls_number_reflns 2962
_refine_ls_number_restraints 0
_refine_ls_restrained_S_all 1.023
_refine_ls_R_factor_all .0703
_refine_ls_R_factor_gt .0356
_refine_ls_shift/su_max <0.001
_refine_ls_shift/su_mean .000
_refine_ls_structure_factor_coef Fsqd
_refine_ls_weighting_details 'calc w=1/[\s^2^(Fo^2^)+(0.0579P)^2^+0.6329P] where P=(Fo^2^+2Fc^2^)/3'
_refine_ls_weighting_scheme calc
_refine_ls_wR_factor_ref .1139
_reflns_number_gt 2068
_reflns_number_total 2962
_reflns_threshold_expression I>2\s(I)
_cod_data_source_file ob6002.cif
_cod_data_source_block 1
_cod_original_sg_symbol_H-M 'P 21 21 21 '
_cod_database_code 2200073

loop_
_symmetry_equiv_pos_as_xyz
'x, y, z'
'-x+1/2, -y, z+1/2'
'x+1/2, -y+1/2, -z'
'-x, y+1/2, -z+1/2'

loop_
_atom_site_label
_atom_site_fract_x
_atom_site_fract_y
_atom_site_fract_z
_atom_site_U_iso_or_equiv
_atom_site_adp_type
_atom_site_calc_flag
_atom_site_refinement_flags
_atom_site_occupancy
_atom_site_disorder_assembly
_atom_site_disorder_group
_atom_site_type_symbol
Br1 .96750(3) .09686(3) -.05259(13) .0935(3) Uani d . 1 . . Br
O1 .56407(16) .20795(14) .4274(6) .0644(9) Uani d . 1 . . O
O2 .56036(17) .34224(14) .5699(7) .0745(11) Uani d . 1 . . O
O3 .54484(19) .18553(15) .8661(7) .0843(12) Uani d . 1 . . O
O4 .74688(16) .23284(14) .1453(5) .0595(8) Uani d . 1 . . O
O5 .8305(2) .26370(16) .3496(7) .0776(11) Uani d . 1 . . O
O6 .85879(17) .18547(15) -.0133(6) .0659(9) Uani d . 1 . . O
O7 .8080(2) .00178(14) .4892(8) .0842(13) Uani d . 1 . . O
C1 .6316(2) .2297(2) .3920(8) .0556(11) Uani d . 1 . . C
H1 .6318 .2493 .2600 .067 Uiso calc R 1 . . H
C2 .6533(2) .27178(17) .5577(8) .0519(11) Uani d . 1 . . C
H2 .7035 .2722 .5597 .062 Uiso calc R 1 . . H
C3 .6298(2) .25151(19) .7669(8) .0572(12) Uani d . 1 . . C
H3A .6540 .2170 .8015 .069 Uiso calc R 1 . . H
H3B .6414 .2798 .8685 .069 Uiso calc R 1 . . H
C4 .5532(3) .2405(2) .7740(9) .0620(13) Uani d . 1 . . C
H4 .5311 .2690 .8600 .074 Uiso calc R 1 . . H
C5 .5235(2) .2429(2) .5625(9) .0629(13) Uani d . 1 . . C
H5 .4779 .2256 .5699 .075 Uiso calc R 1 . . H
C6 .5133(3) .3027(2) .4865(11) .0785(17) Uani d . 1 . . C
H6A .5176 .3030 .3388 .094 Uiso calc R 1 . . H
H6B .4671 .3147 .5199 .094 Uiso calc R 1 . . H
C7 .6295(2) .33348(18) .5157(10) .0654(14) Uani d . 1 . . C
H7 .6347 .3412 .3693 .078 Uiso calc R 1 . . H
C8 .6720(3) .37487(19) .6311(11) .0693(15) Uani d . 1 . . C
C9 .6497(3) .3983(2) .8139(12) .0847(19) Uani d . 1 . . C
H9 .6066 .3891 .8641 .102 Uiso calc R 1 . . H
C10 .6916(4) .4357(2) .9235(15) .102(2) Uani d . 1 . . C
H10 .6758 .4519 1.0442 .123 Uiso calc R 1 . . H
C11 .7563(4) .4484(3) .8520(17) .108(3) Uani d . 1 . . C
H11 .7848 .4725 .9256 .130 Uiso calc R 1 . . H
C12 .7783(4) .4252(3) .6719(17) .101(2) Uani d . 1 . . C
H12 .8218 .4337 .6229 .122 Uiso calc R 1 . . H
C13 .7367(3) .3898(2) .5638(13) .0831(18) Uani d . 1 . . C
H13 .7524 .3751 .4405 .100 Uiso calc R 1 . . H
C14 .6804(2) .17996(18) .3789(8) .0535(11) Uani d . 1 . . C
C15 .6690(3) .13042(19) .4902(9) .0621(13) Uani d . 1 . . C
H15 .6289 .1266 .5658 .075 Uiso calc R 1 . . H
C16 .7157(3) .08766(19) .4899(10) .0668(14) Uani d . 1 . . C
H16 .7082 .0560 .5709 .080 Uiso calc R 1 . . H
C17 .7755(2) .09084(19) .3677(8) .0583(12) Uani d . 1 . . C
C18 .8241(3) .04559(19) .3654(10) .0656(13) Uani d . 1 . . C
C19 .8813(3) .0487(2) .2487(11) .0741(15) Uani d . 1 . . C
H19 .9139 .0200 .2524 .089 Uiso calc R 1 . . H
C20 .8904(2) .0960(2) .1220(8) .0632(12) Uani d . 1 . . C
C21 .8461(2) .1404(2) .1148(8) .0555(11) Uani d . 1 . . C
C22 .7869(2) .13918(18) .2459(8) .0502(11) Uani d . 1 . . C
C23 .7386(2) .18412(19) .2630(8) .0532(11) Uani d . 1 . . C
C24 .7972(3) .2688(2) .1991(10) .0674(14) Uani d . 1 . . C
C25 .8021(3) .3149(3) .0407(14) .104(3) Uani d . 1 . . C
H25A .8277 .3461 .0953 .156 Uiso calc R 1 . . H
H25B .7569 .3275 .0047 .156 Uiso calc R 1 . . H
H25C .8248 .3006 -.0788 .156 Uiso calc R 1 . . H
C26 .8297(3) .1785(4) -.2147(9) .103(2) Uani d . 1 . . C
H26A .8441 .1430 -.2708 .154 Uiso calc R 1 . . H
H26B .8450 .2086 -.3017 .154 Uiso calc R 1 . . H
H26C .7806 .1793 -.2054 .154 Uiso calc R 1 . . H
C27 .8576(3) -.0429(2) .5058(13) .096(2) Uani d . 1 . . C
H27A .8668 -.0581 .3725 .144 Uiso calc R 1 . . H
H27B .8399 -.0722 .5925 .144 Uiso calc R 1 . . H
H27C .8992 -.0283 .5633 .144 Uiso calc R 1 . . H
C28 .4846(3) .1790(2) .9722(12) .0849(18) Uani d . 1 . . C
H28A .4470 .1951 .8947 .102 Uiso calc R 1 . . H
H28B .4875 .1986 1.1022 .102 Uiso calc R 1 . . H
C29 .4722(3) .1169(2) 1.0074(9) .0675(14) Uani d . 1 . . C
C30 .4775(3) .0943(3) 1.2008(10) .0789(16) Uani d . 1 . . C
H30 .4909 .1173 1.3092 .095 Uiso calc R 1 . . H
C31 .4632(4) .0379(3) 1.2355(12) .0911(19) Uani d . 1 . . C
H31 .4657 .0231 1.3670 .109 Uiso calc R 1 . . H
C32 .4453(3) .0042(3) 1.0755(15) .094(2) Uani d . 1 . . C
H32 .4352 -.0336 1.0984 .113 Uiso calc R 1 . . H
C33 .4421(4) .0251(3) .8851(14) .097(2) Uani d . 1 . . C
H33 .4302 .0014 .7772 .116 Uiso calc R 1 . . H
C34 .4565(4) .0818(3) .8475(11) .0880(19) Uani d . 1 . . C
H34 .4553 .0958 .7147 .106 Uiso calc R 1 . . H

loop_
_atom_site_aniso_label
_atom_site_aniso_U_11
_atom_site_aniso_U_22
_atom_site_aniso_U_33
_atom_site_aniso_U_12
_atom_site_aniso_U_13
_atom_site_aniso_U_23
Br1 .0722(4) .0954(4) .1128(5) .0176(3) .0302(4) .0167(4)
O1 .0494(17) .069(2) .075(2) -.0040(15) .0021(18) -.0120(19)
O2 .0603(19) .0546(18) .109(3) .0108(15) -.015(2) .007(2)
O3 .075(2) .062(2) .116(3) .0093(18) .031(2) .020(2)
O4 .0522(17) .0634(18) .063(2) .0027(15) -.0038(17) .0188(18)
O5 .074(2) .067(2) .092(3) -.0155(19) -.013(2) .007(2)
O6 .0595(19) .078(2) .060(2) .0061(16) .0033(17) .0157(19)
O7 .082(2) .0570(19) .114(4) .0130(17) .022(3) .023(2)
C1 .055(2) .057(3) .055(3) .001(2) -.001(2) .006(2)
C2 .048(2) .046(2) .061(3) .0033(18) -.003(2) .005(2)
C3 .064(3) .044(2) .063(3) .003(2) -.005(3) .003(2)
C4 .068(3) .049(2) .069(3) .005(2) .014(3) .007(3)
C5 .044(2) .067(3) .078(3) -.001(2) -.002(3) .000(3)
C6 .063(3) .072(3) .101(5) .006(2) -.017(3) .009(4)
C7 .065(3) .047(2) .084(4) -.002(2) -.006(3) .012(3)
C8 .073(3) .040(2) .096(4) .005(2) -.010(3) .012(3)
C9 .080(4) .053(3) .121(6) .009(3) -.007(4) -.010(4)
C10 .113(5) .057(3) .137(7) .015(3) -.012(5) -.022(4)
C11 .098(5) .050(3) .175(9) -.006(3) -.033(6) .007(5)
C12 .089(4) .058(3) .157(8) -.009(3) .000(5) .013(5)
C13 .087(4) .050(3) .112(5) -.014(3) .008(4) .012(4)
C14 .054(2) .049(2) .057(3) -.004(2) -.001(2) -.002(2)
C15 .063(3) .056(3) .068(3) -.004(2) .009(3) .003(3)
C16 .071(3) .049(2) .081(4) -.004(2) .010(3) .006(3)
C17 .059(2) .048(2) .068(3) -.003(2) -.003(2) -.002(3)
C18 .066(3) .049(3) .082(4) -.001(2) .001(3) .006(3)
C19 .064(3) .069(3) .090(4) .013(3) .002(3) .010(3)
C20 .066(3) .058(3) .066(3) .003(2) .003(2) -.002(3)
C21 .053(2) .061(3) .053(3) .002(2) -.007(2) .001(2)
C22 .048(2) .047(2) .055(3) -.0031(18) -.004(2) .000(2)
C23 .054(2) .056(2) .050(3) -.003(2) -.011(2) .005(2)
C24 .056(3) .062(3) .084(4) .002(2) .005(3) .021(3)
C25 .082(4) .087(4) .143(7) -.001(3) .016(5) .061(5)
C26 .092(5) .165(7) .052(3) .030(5) -.005(3) .013(4)
C27 .099(4) .073(4) .117(6) .019(3) .014(4) .033(4)
C28 .095(4) .069(3) .091(4) -.013(3) .024(4) .002(3)
C29 .069(3) .062(3) .072(4) -.011(2) .015(3) -.005(3)
C30 .090(4) .071(3) .076(4) .001(3) .013(3) -.005(3)
C31 .107(5) .071(4) .095(5) -.002(4) .016(5) .010(4)
C32 .084(4) .062(3) .135(7) -.012(3) .013(5) .013(5)
C33 .100(5) .074(4) .117(6) -.020(3) -.004(4) -.019(4)
C34 .109(5) .080(4) .075(4) -.016(4) -.004(4) -.002(3)

loop_
_atom_type_symbol
_atom_type_description
_atom_type_scat_dispersion_real
_atom_type_scat_dispersion_imag
_atom_type_scat_source
C C .0181 .0091 'International Tables Vol C Tables 4.2.6.8 and 6.1.1.4'
H H .0000 .0000 'International Tables Vol C Tables 4.2.6.8 and 6.1.1.4'
Br Br -.6763 1.2805 'International Tables Vol C Tables 4.2.6.8 and 6.1.1.4'
O O .0492 .0322 'International Tables Vol C Tables 4.2.6.8 and 6.1.1.4'

loop_
_geom_angle_atom_site_label_1
_geom_angle_atom_site_label_2
_geom_angle_atom_site_label_3
_geom_angle
C1 O1 C5 113.3(4)
C7 O2 C6 115.2(4)
C28 O3 C4 114.1(4)
C24 O4 C23 117.6(4)
C21 O6 C26 113.3(5)
C18 O7 C27 117.0(4)
O1 C1 C14 107.9(4)
O1 C1 C2 111.9(4)
C14 C1 C2 111.8(4)
O1 C1 H1 108.4
C14 C1 H1 108.4
C2 C1 H1 108.4
C3 C2 C1 110.4(3)
C3 C2 C7 111.4(4)
C1 C2 C7 113.7(4)
C3 C2 H2 107.0
C1 C2 H2 107.0
C7 C2 H2 107.0
C4 C3 C2 112.2(4)
C4 C3 H3A 109.2
C2 C3 H3A 109.2
C4 C3 H3B 109.2
C2 C3 H3B 109.2
H3A C3 H3B 107.9
O3 C4 C5 112.1(4)
O3 C4 C3 106.2(4)
C5 C4 C3 110.2(4)
O3 C4 H4 109.4
C5 C4 H4 109.4
C3 C4 H4 109.4
O1 C5 C4 109.2(4)
O1 C5 C6 114.0(5)
C4 C5 C6 113.0(5)
O1 C5 H5 106.7
C4 C5 H5 106.7
C6 C5 H5 106.7
O2 C6 C5 113.9(4)
O2 C6 H6A 108.8
C5 C6 H6A 108.8
O2 C6 H6B 108.8
C5 C6 H6B 108.8
H6A C6 H6B 107.7
O2 C7 C8 108.0(5)
O2 C7 C2 112.3(4)
C8 C7 C2 111.2(4)
O2 C7 H7 108.4
C8 C7 H7 108.4
C2 C7 H7 108.4
C13 C8 C9 117.2(6)
C13 C8 C7 121.0(6)
C9 C8 C7 121.7(5)
C8 C9 C10 120.8(7)
C8 C9 H9 119.6
C10 C9 H9 119.6
C11 C10 C9 119.8(8)
C11 C10 H10 120.1
C9 C10 H10 120.1
C12 C11 C10 119.4(8)
C12 C11 H11 120.3
C10 C11 H11 120.3
C13 C12 C11 120.4(7)
C13 C12 H12 119.8
C11 C12 H12 119.8
C12 C13 C8 122.3(8)
C12 C13 H13 118.8
C8 C13 H13 118.8
C23 C14 C15 118.7(4)
C23 C14 C1 119.7(4)
C15 C14 C1 121.5(4)
C16 C15 C14 121.1(5)
C16 C15 H15 119.5
C14 C15 H15 119.5
C15 C16 C17 120.9(5)
C15 C16 H16 119.6
C17 C16 H16 119.6
C22 C17 C16 119.4(4)
C22 C17 C18 119.8(4)
C16 C17 C18 120.8(5)
O7 C18 C19 124.7(5)
O7 C18 C17 114.5(5)
C19 C18 C17 120.8(5)
C18 C19 C20 118.7(5)
C18 C19 H19 120.7
C20 C19 H19 120.7
C21 C20 C19 123.7(5)
C21 C20 Br1 118.5(4)
C19 C20 Br1 117.8(4)
C20 C21 O6 120.2(4)
C20 C21 C22 118.3(4)
O6 C21 C22 121.5(4)
C17 C22 C23 117.1(4)
C17 C22 C21 118.6(4)
C23 C22 C21 124.3(4)
C14 C23 O4 117.4(4)
C14 C23 C22 122.6(4)
O4 C23 C22 119.8(4)
O5 C24 O4 123.5(5)
O5 C24 C25 127.5(6)
O4 C24 C25 108.9(5)
C24 C25 H25A 109.5
C24 C25 H25B 109.5
H25A C25 H25B 109.5
C24 C25 H25C 109.5
H25A C25 H25C 109.5
H25B C25 H25C 109.5
O6 C26 H26A 109.5
O6 C26 H26B 109.5
H26A C26 H26B 109.5
O6 C26 H26C 109.5
H26A C26 H26C 109.5
H26B C26 H26C 109.5
O7 C27 H27A 109.5
O7 C27 H27B 109.5
H27A C27 H27B 109.5
O7 C27 H27C 109.5
H27A C27 H27C 109.5
H27B C27 H27C 109.5
O3 C28 C29 108.9(5)
O3 C28 H28A 109.9
C29 C28 H28A 109.9
O3 C28 H28B 109.9
C29 C28 H28B 109.9
H28A C28 H28B 108.3
C34 C29 C30 118.9(5)
C34 C29 C28 120.7(6)
C30 C29 C28 120.4(6)
C29 C30 C31 120.6(7)
C29 C30 H30 119.7
C31 C30 H30 119.7
C32 C31 C30 119.4(7)
C32 C31 H31 120.3
C30 C31 H31 120.3
C33 C32 C31 120.7(6)
C33 C32 H32 119.6
C31 C32 H32 119.6
C32 C33 C34 120.6(7)
C32 C33 H33 119.7
C34 C33 H33 119.7
C29 C34 C33 119.6(7)
C29 C34 H34 120.2
C33 C34 H34 120.2

loop_
_geom_bond_atom_site_label_1
_geom_bond_atom_site_label_2
_geom_bond_site_symmetry_2
_geom_bond_distance
_geom_bond_publ_flag
Br1 C20 . 1.889(5) ?
O1 C1 . 1.434(5) ?
O1 C5 . 1.447(6) ?
O2 C7 . 1.411(6) ?
O2 C6 . 1.421(6) ?
O3 C28 . 1.373(7) ?
O3 C4 . 1.442(6) ?
O4 C24 . 1.346(7) ?
O4 C23 . 1.396(5) ?
O5 C24 . 1.187(7) ?
O6 C21 . 1.380(6) ?
O6 C26 . 1.444(7) ?
O7 C18 . 1.352(6) ?
O7 C27 . 1.437(6) ?
C1 C14 . 1.516(6) ?
C1 C2 . 1.531(7) ?
C1 H1 . .9800 ?
C2 C3 . 1.521(7) ?
C2 C7 . 1.557(6) ?
C2 H2 . .9800 ?
C3 C4 . 1.519(7) ?
C3 H3A . .9700 ?
C3 H3B . .9700 ?
C4 C5 . 1.501(8) ?
C4 H4 . .9800 ?
C5 C6 . 1.512(7) ?
C5 H5 . .9800 ?
C6 H6A . .9700 ?
C6 H6B . .9700 ?
C7 C8 . 1.489(8) ?
C7 H7 . .9800 ?
C8 C13 . 1.383(8) ?
C8 C9 . 1.388(9) ?
C9 C10 . 1.401(9) ?
C9 H9 . .9300 ?
C10 C11 . 1.381(10) ?
C10 H10 . .9300 ?
C11 C12 . 1.369(12) ?
C11 H11 . .9300 ?
C12 C13 . 1.365(10) ?
C12 H12 . .9300 ?
C13 H13 . .9300 ?
C14 C23 . 1.370(6) ?
C14 C15 . 1.398(6) ?
C15 C16 . 1.362(7) ?
C15 H15 . .9300 ?
C16 C17 . 1.416(7) ?
C16 H16 . .9300 ?
C17 C22 . 1.412(7) ?
C17 C18 . 1.430(6) ?
C18 C19 . 1.355(8) ?
C19 C20 . 1.404(7) ?
C19 H19 . .9300 ?
C20 C21 . 1.361(7) ?
C21 C22 . 1.438(7) ?
C22 C23 . 1.426(6) ?
C24 C25 . 1.508(8) ?
C25 H25A . .9600 ?
C25 H25B . .9600 ?
C25 H25C . .9600 ?
C26 H26A . .9600 ?
C26 H26B . .9600 ?
C26 H26C . .9600 ?
C27 H27A . .9600 ?
C27 H27B . .9600 ?
C27 H27C . .9600 ?
C28 C29 . 1.508(7) ?
C28 H28A . .9700 ?
C28 H28B . .9700 ?
C29 C34 . 1.370(8) ?
C29 C30 . 1.377(9) ?
C30 C31 . 1.383(8) ?
C30 H30 . .9300 ?
C31 C32 . 1.361(11) ?
C31 H31 . .9300 ?
C32 C33 . 1.341(11) ?
C32 H32 . .9300 ?
C33 C34 . 1.393(9) ?
C33 H33 . .9300 ?
C34 H34 . .9300 ?

loop_
_geom_torsion_atom_site_label_1
_geom_torsion_atom_site_label_2
_geom_torsion_atom_site_label_3
_geom_torsion_atom_site_label_4
_geom_torsion
C5 O1 C1 C14 143.3(4)
C5 O1 C1 C2 20.0(5)
O1 C1 C2 C3 40.0(5)
C14 C1 C2 C3 -81.1(5)
O1 C1 C2 C7 -86.0(5)
C14 C1 C2 C7 152.8(4)
C1 C2 C3 C4 -55.2(5)
C7 C2 C3 C4 72.1(5)
C28 O3 C4 C5 -89.0(6)
C28 O3 C4 C3 150.6(5)
C2 C3 C4 O3 131.5(4)
C2 C3 C4 C5 9.8(6)
C1 O1 C5 C4 -68.2(5)
C1 O1 C5 C6 59.2(5)
O3 C4 C5 O1 -68.3(5)
C3 C4 C5 O1 49.8(5)
O3 C4 C5 C6 163.7(4)
C3 C4 C5 C6 -78.2(5)
C7 O2 C6 C5 64.8(7)
O1 C5 C6 O2 -96.4(6)
C4 C5 C6 O2 29.1(7)
C6 O2 C7 C8 -174.7(5)
C6 O2 C7 C2 -51.8(7)
C3 C2 C7 O2 -45.3(6)
C1 C2 C7 O2 80.2(6)
C3 C2 C7 C8 75.8(5)
C1 C2 C7 C8 -158.7(5)
O2 C7 C8 C13 -158.2(5)
C2 C7 C8 C13 78.2(7)
O2 C7 C8 C9 24.4(7)
C2 C7 C8 C9 -99.2(6)
C13 C8 C9 C10 .3(8)
C7 C8 C9 C10 177.8(5)
C8 C9 C10 C11 -1.6(10)
C9 C10 C11 C12 1.5(10)
C10 C11 C12 C13 -.1(10)
C11 C12 C13 C8 -1.2(10)
C9 C8 C13 C12 1.1(9)
C7 C8 C13 C12 -176.4(6)
O1 C1 C14 C23 151.4(4)
C2 C1 C14 C23 -85.1(5)
O1 C1 C14 C15 -31.5(6)
C2 C1 C14 C15 91.9(5)
C23 C14 C15 C16 2.2(8)
C1 C14 C15 C16 -174.9(5)
C14 C15 C16 C17 -3.5(9)
C15 C16 C17 C22 .4(8)
C15 C16 C17 C18 -179.1(5)
C27 O7 C18 C19 3.8(9)
C27 O7 C18 C17 -175.1(6)
C22 C17 C18 O7 179.5(5)
C16 C17 C18 O7 -1.0(8)
C22 C17 C18 C19 .5(8)
C16 C17 C18 C19 -179.9(6)
O7 C18 C19 C20 178.0(5)
C17 C18 C19 C20 -3.2(9)
C18 C19 C20 C21 2.5(9)
C18 C19 C20 Br1 -175.8(5)
C19 C20 C21 O6 179.7(5)
Br1 C20 C21 O6 -1.9(6)
C19 C20 C21 C22 .8(8)
Br1 C20 C21 C22 179.1(3)
C26 O6 C21 C20 89.6(6)
C26 O6 C21 C22 -91.4(5)
C16 C17 C22 C23 3.7(7)
C18 C17 C22 C23 -176.8(5)
C16 C17 C22 C21 -176.8(5)
C18 C17 C22 C21 2.8(7)
C20 C21 C22 C17 -3.4(7)
O6 C21 C22 C17 177.7(4)
C20 C21 C22 C23 176.1(5)
O6 C21 C22 C23 -2.8(7)
C15 C14 C23 O4 176.8(4)
C1 C14 C23 O4 -6.1(7)
C15 C14 C23 C22 2.2(7)
C1 C14 C23 C22 179.3(4)
C24 O4 C23 C14 111.8(5)
C24 O4 C23 C22 -73.5(6)
C17 C22 C23 C14 -5.1(7)
C21 C22 C23 C14 175.4(4)
C17 C22 C23 O4 -179.5(4)
C21 C22 C23 O4 1.0(7)
C23 O4 C24 O5 -6.5(8)
C23 O4 C24 C25 174.1(4)
C4 O3 C28 C29 163.7(5)
O3 C28 C29 C34 -69.1(8)
O3 C28 C29 C30 110.0(7)
C34 C29 C30 C31 -3.8(10)
C28 C29 C30 C31 177.0(6)
C29 C30 C31 C32 1.7(11)
C30 C31 C32 C33 .6(11)
C31 C32 C33 C34 -.5(12)
C30 C29 C34 C33 3.8(10)
C28 C29 C34 C33 -177.0(6)
C32 C33 C34 C29 -1.7(12)

loop_
_cod_related_entry_id
_cod_related_entry_database
_cod_related_entry_code
1 ChemSpider 24730932
